data_7153906
loop_
_publ_author_name
'Li, Lidong'
'Hu, Qiong'
'Zhou, Pingping'
'Xie, Haifeng'
'Zhang, Xiaorong'
'Zhang, Hao'
'Hu, Yadong'
'Yin, Fei'
'Hu, Yimin'

_publ_section_title
;
 One-step synthesis of diazaspiro[4.5]decane scaffolds with exocyclic
 double bonds.
;
_journal_issue 29
_journal_name_full 'Organic &amp; biomolecular chemistry'
_journal_page_first 5356
_journal_page_last 5359
_journal_paper_doi 10.1039/c4ob00516c
_journal_volume 12
_journal_year 2014
_chemical_formula_sum 'C41 H33 F2 N3 O4 S2'
_chemical_formula_weight 733.82
_chemical_name_systematic
;
 ?
;
_space_group_IT_number 13
_symmetry_cell_setting monoclinic
_symmetry_space_group_name_Hall '-P 2yac'
_symmetry_space_group_name_H-M 'P 1 2/n 1'
_atom_sites_solution_hydrogens geom
_atom_sites_solution_primary direct
_atom_sites_solution_secondary difmap
_audit_creation_method SHELXL-97
_cell_angle_alpha 90.00
_cell_angle_beta 100.657(3)
_cell_angle_gamma 90.00
_cell_formula_units_Z 4
_cell_length_a 13.315(3)
_cell_length_b 12.121(3)
_cell_length_c 24.851(6)
_cell_measurement_reflns_used 8541
_cell_measurement_temperature 293(2)
_cell_measurement_theta_max 24.26
_cell_measurement_theta_min 2.29
_cell_volume 3941.6(16)
_computing_cell_refinement 'Bruker SMART'
_computing_data_collection 'Bruker SMART'
_computing_data_reduction 'Bruker SAINT'
_computing_molecular_graphics 'Bruker SHELXTL'
_computing_publication_material 'Bruker SHELXTL'
_computing_structure_refinement 'SHELXL-97 (Sheldrick, 1997)'
_computing_structure_solution 'SHELXS-97 (Sheldrick, 1990)'
_diffrn_ambient_temperature 293(2)
_diffrn_measured_fraction_theta_full 0.995
_diffrn_measured_fraction_theta_max 0.995
_diffrn_measurement_device_type 'CCD area detector'
_diffrn_measurement_method 'phi and omega scans'
_diffrn_radiation_monochromator graphite
_diffrn_radiation_source 'fine-focus sealed tube'
_diffrn_radiation_type MoK\a
_diffrn_radiation_wavelength 0.71073
_diffrn_reflns_av_R_equivalents 0.0389
_diffrn_reflns_av_sigmaI/netI 0.0402
_diffrn_reflns_limit_h_max 17
_diffrn_reflns_limit_h_min -17
_diffrn_reflns_limit_k_max 15
_diffrn_reflns_limit_k_min -15
_diffrn_reflns_limit_l_max 30
_diffrn_reflns_limit_l_min -32
_diffrn_reflns_number 33417
_diffrn_reflns_theta_full 27.65
_diffrn_reflns_theta_max 27.65
_diffrn_reflns_theta_min 1.62
_exptl_absorpt_coefficient_mu 0.188
_exptl_absorpt_correction_T_max 0.9815
_exptl_absorpt_correction_T_min 0.9760
_exptl_absorpt_correction_type multi-scan
_exptl_crystal_colour colorless
_exptl_crystal_density_diffrn 1.237
_exptl_crystal_density_method 'not measured'
_exptl_crystal_description block
_exptl_crystal_F_000 1528
_exptl_crystal_size_max 0.13
_exptl_crystal_size_mid 0.12
_exptl_crystal_size_min 0.10
_platon_squeeze_details
;
;
_refine_diff_density_max 0.414
_refine_diff_density_min -0.418
_refine_diff_density_rms 0.042
_refine_ls_extinction_method none
_refine_ls_goodness_of_fit_ref 0.971
_refine_ls_hydrogen_treatment constr
_refine_ls_matrix_type full
_refine_ls_number_parameters 469
_refine_ls_number_reflns 9159
_refine_ls_number_restraints 984
_refine_ls_restrained_S_all 1.091
_refine_ls_R_factor_all 0.0802
_refine_ls_R_factor_gt 0.0506
_refine_ls_shift/su_max 0.000
_refine_ls_shift/su_mean 0.000
_refine_ls_structure_factor_coef Fsqd
_refine_ls_weighting_details 'calc w=1/[\s^2^(Fo^2^)+(0.1000P)^2^+0.0000P] where P=(Fo^2^+2Fc^2^)/3'
_refine_ls_weighting_scheme calc
_refine_ls_wR_factor_gt 0.1498
_refine_ls_wR_factor_ref 0.1648
_reflns_number_gt 5860
_reflns_number_total 9159
_reflns_threshold_expression >2sigma(I)
_cod_data_source_file c4ob00516c2.cif
_cod_data_source_block 130424b
_cod_depositor_comments
;
The following automatic conversions were performed:

'_symmetry_cell_setting' value 'Monoclinic' changed to 'monoclinic'
according to
/usr/data/users/saulius/crontab/automatic-downloads/rss-feeds/RSC/lib/dictionaries/cif_core.dic
dictionary named 'cif_core.dic' version 2.4.2 from 2011-04-26.

Automatic conversion script
Id: cif_fix_values 2281 2013-09-26 08:29:07Z andrius 

 Adding full bibliography for 7153905--7153907.cif.
;
_cod_original_cell_volume 3941.5(16)
_cod_original_sg_symbol_H-M P2/n
_cod_database_code 7153906

loop_
_symmetry_equiv_pos_as_xyz
'x, y, z'
'-x+1/2, y, -z+1/2'
'-x, -y, -z'
'x-1/2, -y, z-1/2'

loop_
_atom_site_label
_atom_site_type_symbol
_atom_site_fract_x
_atom_site_fract_y
_atom_site_fract_z
_atom_site_U_iso_or_equiv
_atom_site_adp_type
_atom_site_occupancy
_atom_site_symmetry_multiplicity
_atom_site_calc_flag
_atom_site_refinement_flags
C1 C 0.94046(19) 0.6128(2) 0.19834(10) 0.0553(6) Uani 1 1 d U
F1 F 1.25382(12) 0.16187(17) 0.06614(9) 0.0992(6) Uani 1 1 d .
N1 N 0.79612(13) 0.51026(15) 0.12653(7) 0.0433(4) Uani 1 1 d .
O1 O 0.87243(15) 0.68217(15) 0.10090(7) 0.0665(5) Uani 1 1 d .
S1 S 0.83569(5) 0.63301(5) 0.14546(2) 0.04966(18) Uani 1 1 d .
C2 C 0.9261(2) 0.5983(2) 0.25158(11) 0.0641(7) Uani 1 1 d U
H2 H 0.8614 0.6066 0.2601 0.077 Uiso 1 1 calc R
F2 F 0.05329(13) 0.5930(2) 0.05026(9) 0.1129(7) Uani 1 1 d .
N2 N 0.56050(13) 0.28971(15) 0.16164(7) 0.0439(4) Uani 1 1 d .
O2 O 0.75502(14) 0.68446(14) 0.16717(8) 0.0640(5) Uani 1 1 d .
S2 S 0.52551(5) 0.22623(6) 0.21328(2) 0.05356(19) Uani 1 1 d .
C3 C 1.0075(2) 0.5718(3) 0.29179(12) 0.0804(9) Uani 1 1 d U
H3 H 0.9979 0.5643 0.3277 0.096 Uiso 1 1 calc R
N3 N 0.5568(3) -0.2402(2) 0.03313(13) 0.1011(10) Uani 1 1 d .
O3 O 0.60502(15) 0.24406(17) 0.25982(7) 0.0737(6) Uani 1 1 d .
C4 C 1.0995(3) 0.5566(4) 0.28018(15) 0.1117(12) Uani 1 1 d U
H4 H 1.1539 0.5388 0.3080 0.134 Uiso 1 1 calc R
O4 O 0.42398(14) 0.26031(17) 0.21479(8) 0.0758(6) Uani 1 1 d .
C5 C 1.1153(3) 0.5668(5) 0.22739(17) 0.1346(14) Uani 1 1 d U
H5 H 1.1796 0.5529 0.2193 0.162 Uiso 1 1 calc R
C6 C 1.0353(2) 0.5980(4) 0.18610(14) 0.1022(11) Uani 1 1 d U
H6 H 1.0461 0.6087 0.1506 0.123 Uiso 1 1 calc R
C7 C 0.72793(16) 0.44814(18) 0.15550(9) 0.0428(5) Uani 1 1 d U
H7A H 0.6669 0.4900 0.1581 0.051 Uiso 1 1 calc R
H7B H 0.7622 0.4272 0.1920 0.051 Uiso 1 1 calc R
C8 C 0.70282(15) 0.34691(17) 0.11823(8) 0.0384(4) Uani 1 1 d U
C9 C 0.80716(15) 0.32337(18) 0.10267(8) 0.0411(5) Uani 1 1 d U
C10 C 0.86801(17) 0.42985(18) 0.10967(11) 0.0501(5) Uani 1 1 d U
H10A H 0.9290 0.4222 0.1376 0.060 Uiso 1 1 calc R
H10B H 0.8877 0.4519 0.0756 0.060 Uiso 1 1 calc R
C11 C 0.84498(16) 0.22982(18) 0.08659(9) 0.0419(5) Uani 1 1 d U
C12 C 0.95478(16) 0.21696(18) 0.08045(10) 0.0458(5) Uani 1 1 d U
C13 C 1.03388(18) 0.2349(2) 0.12455(11) 0.0562(6) Uani 1 1 d U
H13 H 1.0193 0.2598 0.1577 0.067 Uiso 1 1 calc R
C14 C 1.1350(2) 0.2158(2) 0.11955(13) 0.0671(7) Uani 1 1 d U
H14 H 1.1881 0.2268 0.1491 0.080 Uiso 1 1 calc R
C15 C 1.15420(19) 0.1811(2) 0.07074(13) 0.0662(7) Uani 1 1 d U
C16 C 1.0802(2) 0.1624(3) 0.02662(13) 0.0732(8) Uani 1 1 d U
H16 H 1.0962 0.1378 -0.0062 0.088 Uiso 1 1 calc R
C17 C 0.97893(19) 0.1810(2) 0.03177(11) 0.0618(6) Uani 1 1 d U
H17 H 0.9268 0.1689 0.0018 0.074 Uiso 1 1 calc R
C18 C 0.78423(16) 0.12532(18) 0.07429(9) 0.0436(5) Uani 1 1 d U
C19 C 0.70883(18) 0.1162(2) 0.02793(10) 0.0518(5) Uani 1 1 d U
H19 H 0.6961 0.1753 0.0037 0.062 Uiso 1 1 calc R
C20 C 0.65244(19) 0.0206(2) 0.01725(11) 0.0578(6) Uani 1 1 d U
H20 H 0.6017 0.0157 -0.0139 0.069 Uiso 1 1 calc R
C21 C 0.67131(19) -0.06752(19) 0.05265(11) 0.0563(6) Uani 1 1 d U
C22 C 0.7478(2) -0.0607(2) 0.09847(12) 0.0632(7) Uani 1 1 d U
H22 H 0.7607 -0.1201 0.1224 0.076 Uiso 1 1 calc R
C23 C 0.80501(18) 0.0348(2) 0.10861(11) 0.0550(6) Uani 1 1 d U
H23 H 0.8580 0.0383 0.1387 0.066 Uiso 1 1 calc R
C24 C 0.6089(2) -0.1654(2) 0.04186(12) 0.0723(8) Uani 1 1 d U
C25 C 0.65959(16) 0.25433(17) 0.14854(9) 0.0423(5) Uani 1 1 d U
H25A H 0.6501 0.1886 0.1259 0.051 Uiso 1 1 calc R
H25B H 0.7070 0.2369 0.1820 0.051 Uiso 1 1 calc R
C26 C 0.48133(16) 0.3085(2) 0.11192(9) 0.0485(5) Uani 1 1 d U
H26A H 0.4170 0.3288 0.1222 0.058 Uiso 1 1 calc R
H26B H 0.4709 0.2419 0.0900 0.058 Uiso 1 1 calc R
C27 C 0.51888(15) 0.40048(18) 0.07992(8) 0.0413(5) Uani 1 1 d U
C28 C 0.62366(15) 0.38085(19) 0.06749(9) 0.0431(5) Uani 1 1 d U
H28A H 0.6469 0.4477 0.0522 0.052 Uiso 1 1 calc R
H28B H 0.6195 0.3233 0.0400 0.052 Uiso 1 1 calc R
C29 C 0.52413(19) 0.0837(2) 0.19801(11) 0.0567(6) Uani 1 1 d U
C30 C 0.4477(2) 0.0404(3) 0.15888(13) 0.0779(8) Uani 1 1 d U
H30 H 0.3943 0.0848 0.1417 0.094 Uiso 1 1 calc R
C31 C 0.4513(3) -0.0713(3) 0.14530(16) 0.0989(11) Uani 1 1 d U
H31 H 0.4005 -0.1017 0.1187 0.119 Uiso 1 1 calc R
C32 C 0.5287(4) -0.1349(3) 0.17102(18) 0.1054(11) Uani 1 1 d U
H32 H 0.5305 -0.2091 0.1617 0.127 Uiso 1 1 calc R
C33 C 0.6024(3) -0.0943(3) 0.20924(18) 0.1020(11) Uani 1 1 d U
H33 H 0.6539 -0.1406 0.2268 0.122 Uiso 1 1 calc R
C34 C 0.6033(2) 0.0161(3) 0.22314(14) 0.0805(8) Uani 1 1 d U
H34 H 0.6563 0.0448 0.2490 0.097 Uiso 1 1 calc R
C35 C 0.46614(16) 0.4907(2) 0.06306(9) 0.0463(5) Uani 1 1 d U
H35 H 0.5025 0.5461 0.0492 0.056 Uiso 1 1 calc R
C36 C 0.35702(17) 0.5155(2) 0.06323(9) 0.0476(5) Uani 1 1 d U
C37 C 0.3270(2) 0.6193(2) 0.07648(11) 0.0612(6) Uani 1 1 d U
H37 H 0.3762 0.6731 0.0879 0.073 Uiso 1 1 calc R
C38 C 0.2248(2) 0.6447(3) 0.07308(12) 0.0737(8) Uani 1 1 d U
H38 H 0.2051 0.7141 0.0832 0.088 Uiso 1 1 calc R
C39 C 0.1531(2) 0.5658(3) 0.05460(12) 0.0715(8) Uani 1 1 d U
C40 C 0.1787(2) 0.4634(3) 0.04023(13) 0.0743(8) Uani 1 1 d U
H40 H 0.1285 0.4113 0.0277 0.089 Uiso 1 1 calc R
C41 C 0.28155(19) 0.4377(2) 0.04452(12) 0.0635(7) Uani 1 1 d U
H41 H 0.3003 0.3676 0.0348 0.076 Uiso 1 1 calc R

loop_
_atom_site_aniso_label
_atom_site_aniso_U_11
_atom_site_aniso_U_22
_atom_site_aniso_U_33
_atom_site_aniso_U_23
_atom_site_aniso_U_13
_atom_site_aniso_U_12
C1 0.0517(13) 0.0606(15) 0.0539(13) -0.0045(11) 0.0103(11) -0.0185(11)
F1 0.0469(9) 0.1220(16) 0.1349(16) -0.0066(13) 0.0333(10) 0.0127(9)
N1 0.0406(9) 0.0402(10) 0.0499(10) -0.0039(8) 0.0101(8) -0.0039(8)
O1 0.0860(13) 0.0511(10) 0.0637(11) 0.0141(8) 0.0174(9) -0.0108(9)
S1 0.0575(4) 0.0364(3) 0.0547(4) 0.0016(3) 0.0097(3) -0.0043(3)
C2 0.0606(15) 0.0791(18) 0.0534(14) -0.0037(13) 0.0124(12) -0.0191(13)
F2 0.0540(10) 0.168(2) 0.1201(16) 0.0391(15) 0.0242(10) 0.0401(11)
N2 0.0397(9) 0.0469(11) 0.0468(10) 0.0038(8) 0.0126(8) -0.0022(8)
O2 0.0712(11) 0.0435(9) 0.0802(12) -0.0048(9) 0.0215(9) 0.0084(8)
S2 0.0529(4) 0.0628(4) 0.0482(3) 0.0048(3) 0.0179(3) -0.0041(3)
C3 0.0725(18) 0.111(2) 0.0558(16) 0.0039(15) 0.0063(14) -0.0237(17)
N3 0.123(2) 0.0649(17) 0.109(2) -0.0119(15) 0.0055(18) -0.0400(17)
O3 0.0836(14) 0.0943(15) 0.0421(9) -0.0010(9) 0.0090(9) -0.0189(11)
C4 0.069(2) 0.190(3) 0.070(2) 0.006(2) -0.0030(16) -0.007(2)
O4 0.0672(12) 0.0863(14) 0.0854(14) 0.0119(11) 0.0443(11) 0.0081(10)
C5 0.0574(19) 0.255(4) 0.089(2) -0.001(3) 0.0051(17) -0.005(2)
C6 0.0602(17) 0.183(3) 0.0625(18) 0.000(2) 0.0093(14) -0.021(2)
C7 0.0395(11) 0.0457(12) 0.0436(11) -0.0032(9) 0.0091(9) -0.0027(9)
C8 0.0369(10) 0.0381(10) 0.0409(10) -0.0010(8) 0.0092(8) -0.0015(8)
C9 0.0372(10) 0.0437(11) 0.0420(11) 0.0012(9) 0.0063(8) -0.0024(9)
C10 0.0426(11) 0.0456(12) 0.0650(14) -0.0072(10) 0.0177(10) -0.0051(9)
C11 0.0391(10) 0.0421(11) 0.0447(11) 0.0011(9) 0.0079(9) -0.0003(9)
C12 0.0421(11) 0.0432(12) 0.0539(12) 0.0010(10) 0.0133(10) 0.0001(9)
C13 0.0449(12) 0.0646(15) 0.0591(14) -0.0013(12) 0.0096(11) 0.0038(11)
C14 0.0455(13) 0.0755(18) 0.0766(18) -0.0010(14) 0.0018(12) 0.0031(12)
C15 0.0441(13) 0.0701(17) 0.0872(19) 0.0024(15) 0.0194(13) 0.0069(12)
C16 0.0607(16) 0.089(2) 0.0757(18) -0.0103(16) 0.0281(14) 0.0093(14)
C17 0.0500(13) 0.0742(16) 0.0618(14) -0.0086(13) 0.0115(11) 0.0043(12)
C18 0.0410(11) 0.0410(11) 0.0501(12) -0.0022(9) 0.0119(9) 0.0027(9)
C19 0.0558(13) 0.0461(12) 0.0525(12) -0.0014(10) 0.0071(10) -0.0022(10)
C20 0.0610(14) 0.0521(14) 0.0574(14) -0.0077(11) 0.0029(11) -0.0057(11)
C21 0.0605(14) 0.0426(13) 0.0668(15) -0.0102(11) 0.0144(12) -0.0088(11)
C22 0.0689(16) 0.0413(13) 0.0779(17) 0.0058(12) 0.0096(13) 0.0012(11)
C23 0.0526(13) 0.0455(12) 0.0630(14) 0.0024(11) 0.0005(11) 0.0013(10)
C24 0.0853(19) 0.0542(15) 0.0768(18) -0.0094(14) 0.0133(15) -0.0142(14)
C25 0.0370(10) 0.0436(11) 0.0465(11) 0.0021(9) 0.0084(9) 0.0000(9)
C26 0.0363(11) 0.0545(13) 0.0534(12) 0.0050(10) 0.0054(9) -0.0026(9)
C27 0.0391(10) 0.0445(11) 0.0389(11) 0.0008(9) 0.0033(8) -0.0041(9)
C28 0.0410(11) 0.0484(12) 0.0402(11) 0.0003(9) 0.0081(9) -0.0033(9)
C29 0.0558(13) 0.0561(14) 0.0604(14) 0.0127(12) 0.0159(11) -0.0082(11)
C30 0.0794(18) 0.0659(17) 0.0845(19) 0.0151(15) 0.0046(15) -0.0127(15)
C31 0.116(3) 0.079(2) 0.095(2) 0.0062(18) 0.002(2) -0.033(2)
C32 0.130(3) 0.068(2) 0.118(3) 0.006(2) 0.023(2) -0.003(2)
C33 0.103(2) 0.073(2) 0.128(3) 0.023(2) 0.017(2) 0.0114(19)
C34 0.0729(18) 0.0721(18) 0.095(2) 0.0183(16) 0.0102(16) -0.0007(15)
C35 0.0409(11) 0.0532(13) 0.0447(11) 0.0001(10) 0.0074(9) -0.0028(10)
C36 0.0442(11) 0.0557(13) 0.0425(11) 0.0071(10) 0.0070(9) 0.0061(10)
C37 0.0574(14) 0.0638(16) 0.0602(15) -0.0008(12) 0.0049(12) 0.0101(12)
C38 0.0750(18) 0.0807(19) 0.0655(16) 0.0015(14) 0.0132(14) 0.0314(15)
C39 0.0497(14) 0.096(2) 0.0705(17) 0.0211(16) 0.0163(13) 0.0186(15)
C40 0.0479(14) 0.0824(19) 0.0887(19) 0.0222(16) 0.0018(13) -0.0011(13)
C41 0.0478(13) 0.0620(15) 0.0783(17) 0.0053(13) 0.0053(12) 0.0014(11)

loop_
_atom_type_symbol
_atom_type_description
_atom_type_scat_dispersion_real
_atom_type_scat_dispersion_imag
_atom_type_scat_source
C C 0.0033 0.0016 'International Tables Vol C Tables 4.2.6.8 and 6.1.1.4'
H H 0.0000 0.0000 'International Tables Vol C Tables 4.2.6.8 and 6.1.1.4'
N N 0.0061 0.0033 'International Tables Vol C Tables 4.2.6.8 and 6.1.1.4'
O O 0.0106 0.0060 'International Tables Vol C Tables 4.2.6.8 and 6.1.1.4'
F F 0.0171 0.0103 'International Tables Vol C Tables 4.2.6.8 and 6.1.1.4'
S S 0.1246 0.1234 'International Tables Vol C Tables 4.2.6.8 and 6.1.1.4'

loop_
_geom_angle_atom_site_label_1
_geom_angle_atom_site_label_2
_geom_angle_atom_site_label_3
_geom_angle
C6 C1 C2 119.6(3)
C6 C1 S1 119.6(2)
C2 C1 S1 120.3(2)
C7 N1 C10 107.00(17)
C7 N1 S1 121.79(14)
C10 N1 S1 119.66(14)
O1 S1 O2 120.09(11)
O1 S1 N1 107.41(11)
O2 S1 N1 106.47(10)
O1 S1 C1 107.62(12)
O2 S1 C1 109.15(12)
N1 S1 C1 105.14(11)
C1 C2 C3 119.8(3)
C1 C2 H2 120.1
C3 C2 H2 120.1
C25 N2 C26 112.69(17)
C25 N2 S2 115.53(14)
C26 N2 S2 117.59(14)
O4 S2 O3 119.97(13)
O4 S2 N2 107.12(11)
O3 S2 N2 106.70(10)
O4 S2 C29 108.52(13)
O3 S2 C29 107.30(12)
N2 S2 C29 106.51(11)
C4 C3 C2 120.9(3)
C4 C3 H3 119.6
C2 C3 H3 119.6
C3 C4 C5 120.5(3)
C3 C4 H4 119.7
C5 C4 H4 119.7
C4 C5 C6 119.9(4)
C4 C5 H5 120.0
C6 C5 H5 120.0
C1 C6 C5 119.1(3)
C1 C6 H6 120.4
C5 C6 H6 120.4
N1 C7 C8 101.51(17)
N1 C7 H7A 111.5
C8 C7 H7A 111.5
N1 C7 H7B 111.5
C8 C7 H7B 111.5
H7A C7 H7B 109.3
C25 C8 C9 115.46(17)
C25 C8 C7 110.52(17)
C9 C8 C7 101.19(16)
C25 C8 C28 109.72(17)
C9 C8 C28 110.90(17)
C7 C8 C28 108.63(17)
C11 C9 C10 122.37(19)
C11 C9 C8 130.05(19)
C10 C9 C8 107.57(17)
N1 C10 C9 103.48(17)
N1 C10 H10A 111.1
C9 C10 H10A 111.1
N1 C10 H10B 111.1
C9 C10 H10B 111.1
H10A C10 H10B 109.0
C9 C11 C18 124.01(19)
C9 C11 C12 123.14(19)
C18 C11 C12 112.83(18)
C13 C12 C17 118.4(2)
C13 C12 C11 120.8(2)
C17 C12 C11 120.7(2)
C12 C13 C14 120.5(2)
C12 C13 H13 119.7
C14 C13 H13 119.7
C15 C14 C13 118.5(3)
C15 C14 H14 120.7
C13 C14 H14 120.7
C14 C15 C16 123.3(2)
C14 C15 F1 118.3(3)
C16 C15 F1 118.4(3)
C15 C16 C17 118.1(3)
C15 C16 H16 121.0
C17 C16 H16 121.0
C12 C17 C16 121.2(2)
C12 C17 H17 119.4
C16 C17 H17 119.4
C23 C18 C19 118.7(2)
C23 C18 C11 120.2(2)
C19 C18 C11 121.1(2)
C20 C19 C18 120.8(2)
C20 C19 H19 119.6
C18 C19 H19 119.6
C21 C20 C19 120.0(2)
C21 C20 H20 120.0
C19 C20 H20 120.0
C20 C21 C22 119.9(2)
C20 C21 C24 119.2(2)
C22 C21 C24 120.9(2)
C23 C22 C21 119.8(2)
C23 C22 H22 120.1
C21 C22 H22 120.1
C18 C23 C22 120.7(2)
C18 C23 H23 119.7
C22 C23 H23 119.7
N3 C24 C21 177.7(4)
N2 C25 C8 109.22(17)
N2 C25 H25A 109.8
C8 C25 H25A 109.8
N2 C25 H25B 109.8
C8 C25 H25B 109.8
H25A C25 H25B 108.3
N2 C26 C27 107.36(17)
N2 C26 H26A 110.2
C27 C26 H26A 110.2
N2 C26 H26B 110.2
C27 C26 H26B 110.2
H26A C26 H26B 108.5
C35 C27 C28 121.6(2)
C35 C27 C26 124.7(2)
C28 C27 C26 113.73(18)
C27 C28 C8 113.22(17)
C27 C28 H28A 108.9
C8 C28 H28A 108.9
C27 C28 H28B 108.9
C8 C28 H28B 108.9
H28A C28 H28B 107.7
C30 C29 C34 119.5(3)
C30 C29 S2 120.1(2)
C34 C29 S2 120.2(2)
C29 C30 C31 119.1(3)
C29 C30 H30 120.4
C31 C30 H30 120.4
C32 C31 C30 119.7(4)
C32 C31 H31 120.1
C30 C31 H31 120.1
C33 C32 C31 121.7(4)
C33 C32 H32 119.1
C31 C32 H32 119.1
C32 C33 C34 120.6(4)
C32 C33 H33 119.7
C34 C33 H33 119.7
C29 C34 C33 119.3(3)
C29 C34 H34 120.4
C33 C34 H34 120.4
C27 C35 C36 128.9(2)
C27 C35 H35 115.6
C36 C35 H35 115.6
C41 C36 C37 118.3(2)
C41 C36 C35 120.5(2)
C37 C36 C35 120.8(2)
C36 C37 C38 120.9(3)
C36 C37 H37 119.5
C38 C37 H37 119.5
C39 C38 C37 118.9(3)
C39 C38 H38 120.6
C37 C38 H38 120.6
C40 C39 C38 122.4(3)
C40 C39 F2 119.6(3)
C38 C39 F2 118.0(3)
C39 C40 C41 118.6(3)
C39 C40 H40 120.7
C41 C40 H40 120.7
C40 C41 C36 120.9(3)
C40 C41 H41 119.6
C36 C41 H41 119.6

loop_
_geom_bond_atom_site_label_1
_geom_bond_atom_site_label_2
_geom_bond_distance
C1 C6 1.364(4)
C1 C2 1.382(3)
C1 S1 1.748(3)
F1 C15 1.372(3)
N1 C7 1.467(3)
N1 C10 1.480(3)
N1 S1 1.6189(18)
O1 S1 1.4216(18)
S1 O2 1.4311(18)
C2 C3 1.370(4)
C2 H2 0.9300
F2 C39 1.354(3)
N2 C25 1.480(3)
N2 C26 1.486(3)
N2 S2 1.6362(19)
S2 O4 1.4207(19)
S2 O3 1.4327(19)
S2 C29 1.768(3)
C3 C4 1.322(5)
C3 H3 0.9300
N3 C24 1.138(3)
C4 C5 1.372(5)
C4 H4 0.9300
C5 C6 1.388(5)
C5 H5 0.9300
C6 H6 0.9300
C7 C8 1.536(3)
C7 H7A 0.9700
C7 H7B 0.9700
C8 C25 1.523(3)
C8 C9 1.536(3)
C8 C28 1.542(3)
C9 C11 1.332(3)
C9 C10 1.517(3)
C10 H10A 0.9700
C10 H10B 0.9700
C11 C18 1.504(3)
C11 C12 1.506(3)
C12 C13 1.389(3)
C12 C17 1.379(3)
C13 C14 1.394(3)
C13 H13 0.9300
C14 C15 1.353(4)
C14 H14 0.9300
C15 C16 1.351(4)
C16 C17 1.396(3)
C16 H16 0.9300
C17 H17 0.9300
C18 C23 1.385(3)
C18 C19 1.385(3)
C19 C20 1.380(3)
C19 H19 0.9300
C20 C21 1.377(4)
C20 H20 0.9300
C21 C22 1.383(4)
C21 C24 1.445(4)
C22 C23 1.383(3)
C22 H22 0.9300
C23 H23 0.9300
C25 H25A 0.9700
C25 H25B 0.9700
C26 C27 1.507(3)
C26 H26A 0.9700
C26 H26B 0.9700
C27 C35 1.325(3)
C27 C28 1.503(3)
C28 H28A 0.9700
C28 H28B 0.9700
C29 C30 1.375(4)
C29 C34 1.389(4)
C30 C31 1.398(5)
C30 H30 0.9300
C31 C32 1.350(5)
C31 H31 0.9300
C32 C33 1.328(5)
C32 H32 0.9300
C33 C34 1.381(5)
C33 H33 0.9300
C34 H34 0.9300
C35 C36 1.484(3)
C35 H35 0.9300
C36 C41 1.394(3)
C36 C37 1.378(3)
C37 C38 1.382(4)
C37 H37 0.9300
C38 C39 1.369(4)
C38 H38 0.9300
C39 C40 1.352(4)
C40 C41 1.389(4)
C40 H40 0.9300
C41 H41 0.9300

loop_
_platon_squeeze_void_nr
_platon_squeeze_void_average_x
_platon_squeeze_void_average_y
_platon_squeeze_void_average_z
_platon_squeeze_void_volume
_platon_squeeze_void_count_electrons
_platon_squeeze_void_content
1 0.250 -0.086 0.250 283 48 ' '
2 -0.250 0.086 0.750 284 48 ' '
3 0.250 0.358 0.250 19 1 ' '
4 0.750 0.642 0.750 18 1 ' '
